data_9001571
loop_
_publ_author_name
'MacDonald, D. J.'
'Hawthorne, F. C.'
'Grice, J. D.'

_publ_section_title
;
 Foitite, _[Fe2(Al,Fe)]Al6Si6O18(BO3)3(OH)4, a new alkali-deficient
 tourmaline: Description and crystal structure
;
_journal_name_full 'American Mineralogist'
_journal_page_first 1299
_journal_page_last 1303
_journal_volume 78
_journal_year 1993
_chemical_compound_source 'likely White Queen mine, San Diego County, California, USA'
_chemical_formula_sum 'Al6.891 B3 Fe1.599 Li0.219 Mg0.051 Mn0.24 Na0.25 O31 Si6'
_chemical_name_mineral Foitite
_space_group_IT_number 160
_symmetry_space_group_name_Hall 'R 3 -2"'
_symmetry_space_group_name_H-M 'R 3 m :H'
_cell_angle_alpha 90
_cell_angle_beta 90
_cell_angle_gamma 120
_cell_length_a 15.967
_cell_length_b 15.967
_cell_length_c 7.126
_cell_formula_units_Z 3
_cell_volume 1573.342
_database_code_amcsd 0001622
_exptl_crystal_density_diffrn 3.147
_cod_original_sg_symbol_H-M 'R 3 m'
_cod_original_formula_sum 'Na.25 Al6.891 Fe1.599 Mn.24 Mg.051 Li.219 Si6 B3 O31'
_cod_database_code 9001571

loop_
_space_group_symop_operation_xyz
x,y,z
2/3+x,1/3+y,1/3+z
1/3+x,2/3+y,2/3+z
x,x-y,z
2/3+x,1/3+x-y,1/3+z
1/3+x,2/3+x-y,2/3+z
-y,-x,z
2/3-y,1/3-x,1/3+z
1/3-y,2/3-x,2/3+z
-x+y,y,z
2/3-x+y,1/3+y,1/3+z
1/3-x+y,2/3+y,2/3+z
-y,x-y,z
2/3-y,1/3+x-y,1/3+z
1/3-y,2/3+x-y,2/3+z
-x+y,-x,z
2/3-x+y,1/3-x,1/3+z
1/3-x+y,2/3-x,2/3+z

loop_
_atom_site_aniso_label
_atom_site_aniso_U_11
_atom_site_aniso_U_22
_atom_site_aniso_U_33
_atom_site_aniso_U_12
_atom_site_aniso_U_13
_atom_site_aniso_U_23
NaX 0.02820 0.02820 0.02370 0.01410 0.00000 0.00000
AlY 0.00600 0.00600 0.01220 0.00210 0.00050 -0.00050
FeY 0.00600 0.00600 0.01220 0.00210 0.00050 -0.00050
MnY 0.00600 0.00600 0.01220 0.00210 0.00050 -0.00050
MgY 0.00600 0.00600 0.01220 0.00210 0.00050 -0.00050
LiY 0.00600 0.00600 0.01220 0.00210 0.00050 -0.00050
AlZ 0.00690 0.00610 0.00560 0.00330 -0.00050 -0.00030
FeZ 0.00690 0.00610 0.00560 0.00330 -0.00050 -0.00030
Si 0.00460 0.00470 0.00560 0.00210 0.00030 0.00020
B 0.00880 0.00880 0.00730 0.00380 -0.00020 0.00020
O1 0.04320 0.04320 0.00750 0.02160 0.00000 0.00000
O2 0.03030 0.03030 0.01210 0.02530 0.00010 -0.00010
O3 0.01040 0.01040 0.00580 0.00020 0.00070 -0.00070
O4 0.00760 0.00760 0.00850 0.00080 -0.00050 0.00050
O5 0.00740 0.00740 0.00790 -0.00020 -0.00090 0.00090
O6 0.00850 0.00760 0.00500 0.00240 0.00060 -0.00030
O7 0.00560 0.00640 0.00780 0.00140 0.00170 0.00040
O8 0.01170 0.00730 0.00930 0.00580 -0.00300 -0.00080

loop_
_atom_site_label
_atom_site_fract_x
_atom_site_fract_y
_atom_site_fract_z
_atom_site_occupancy
NaX 0.00000 0.00000 0.84080 0.25000
AlY 0.06223 0.93777 0.44850 0.33300
FeY 0.06223 0.93777 0.44850 0.49700
MnY 0.06223 0.93777 0.44850 0.08000
MgY 0.06223 0.93777 0.44850 0.01700
LiY 0.06223 0.93777 0.44850 0.07300
AlZ 0.26151 0.29827 0.46230 0.98200
FeZ 0.26151 0.29827 0.46230 0.01800
Si 0.18988 0.19193 0.07300 1.00000
B 0.88981 0.11019 0.61770 1.00000
O1 0.00000 0.00000 0.29310 1.00000
O2 0.93776 0.06224 0.58530 1.00000
O3 0.13427 0.86573 0.56490 1.00000
O4 0.90631 0.09369 0.00580 1.00000
O5 0.09452 0.90548 -0.01790 1.00000
O6 0.18786 0.19831 0.29770 1.00000
O7 0.28601 0.28512 -0.00660 1.00000
O8 0.27138 0.21049 0.63190 1.00000

loop_
_cod_related_entry_id
_cod_related_entry_database
_cod_related_entry_code
1 AMCSD 0001622
